data_2002232
loop_
_publ_author_name
'Schmachtel, J'
'Mueller-Buschbaum, Hk'

_publ_section_title
;
Oxotitanate mit gemischter Valenz, II. Zur Kenntnis von Sr2 Ti6 O13
;
_journal_name_full
;
Zeitschrift fuer Naturforschung, Teil B. Anorganische Chemie,
Organische Chemie (33,1978-41,1986)
;
_journal_page_first 4
_journal_page_last 6
_journal_volume 35
_journal_year 1980
_chemical_formula_structural 'Sr2 Ti6 O13'
_chemical_formula_sum 'O13 Sr2 Ti6'
_chemical_name_systematic 'Strontium titanium oxide (2/6/13)'
_space_group_IT_number 12
_symmetry_cell_setting monoclinic
_symmetry_Int_Tables_number 12
_symmetry_space_group_name_Hall '-C 2y'
_symmetry_space_group_name_H-M 'C 1 2/m 1'
_cell_angle_alpha 90
_cell_angle_beta 99.15
_cell_angle_gamma 90
_cell_formula_units_Z 2
_cell_length_a 15.25
_cell_length_b 3.769
_cell_length_c 9.164
_cell_volume 520.0
_refine_ls_R_factor_all 0.059
_cod_database_code 2002232

loop_
_symmetry_equiv_pos_as_xyz
x,y,z
x,-y,z
-x,-y,-z
-x,y,-z
1/2+x,1/2+y,z
1/2+x,1/2-y,z
1/2-x,1/2-y,-z
1/2-x,1/2+y,-z

loop_
_atom_site_label
_atom_site_type_symbol
_atom_site_symmetry_multiplicity
_atom_site_Wyckoff_symbol
_atom_site_fract_x
_atom_site_fract_y
_atom_site_fract_z
_atom_site_occupancy
_atom_site_attached_hydrogens
_atom_site_calc_flag
Sr1 Sr2+ 4 i 0.4573 0. 0.2533 1. 0 d
Ti1 Ti4+ 4 i 0.1142 0. 0.0974 1. 0 d
Ti2 Ti4+ 4 i 0.1682 0. 0.4366 1. 0 d
Ti3 Ti4+ 4 i 0.2296 0. 0.7723 1. 0 d
O1 O2- 2 a 0. 0. 0. 1. 0 d
O2 O2- 4 i 0.238 0. 0.243 1. 0 d
O3 O2- 4 i 0.073 0. 0.294 1. 0 d
O4 O2- 4 i 0.296 0. 0.572 1. 0 d
O5 O2- 4 i 0.128 0. 0.616 1. 0 d
O6 O2- 4 i 0.359 0. 0.885 1. 0 d
O7 O2- 4 i 0.158 0. 0.914 1. 0 d

loop_
_atom_type_symbol
_atom_type_oxidation_number
Sr2+ 2.000
Ti4+ 3.670
O2- -2.000
